data_2208359
loop_
_publ_author_name
'Yong-Tao Wang'
'Gui-Mei Tang'
'Xu-Yang Qin'

_publ_section_title
;
 Poly[diaquadi-\m-malonato-manganese(II)disodium(I)]
;
_journal_coeditor_code IS2003
_journal_issue 3
_journal_name_full 'Acta Crystallographica Section E'
_journal_page_first m582
_journal_page_last m584
_journal_paper_doi 10.1107/S1600536806005915
_journal_volume 62
_journal_year 2006
_chemical_formula_iupac '[Na2 Mn (C3 H2 O4)2 (H2 O)2]'
_chemical_formula_moiety 'C6 H8 Mn Na2 O10'
_chemical_formula_sum 'C6 H8 Mn Na2 O10'
_chemical_formula_weight 341.04
_chemical_name_systematic ?
_space_group_IT_number 61
_symmetry_cell_setting orthorhombic
_symmetry_space_group_name_Hall '-P 2ac 2ab'
_symmetry_space_group_name_H-M 'P b c a'
_atom_sites_solution_hydrogens geom
_atom_sites_solution_primary direct
_atom_sites_solution_secondary difmap
_cell_angle_alpha 90.00
_cell_angle_beta 90.00
_cell_angle_gamma 90.00
_cell_formula_units_Z 4
_cell_length_a 6.8235(5)
_cell_length_b 9.5334(6)
_cell_length_c 16.4932(11)
_cell_measurement_reflns_used 100
_cell_measurement_temperature 293(2)
_cell_measurement_theta_max 15
_cell_measurement_theta_min 3
_cell_volume 1072.90(13)
_computing_cell_refinement 'SAINT (Bruker, 2001)'
_computing_data_collection 'SMART (Bruker, 2001)'
_computing_data_reduction SAINT
_computing_molecular_graphics 'SHELXTL (Bruker, 2001)'
_computing_publication_material SHELXTL
_computing_structure_refinement 'SHELXL97 (Sheldrick, 1997)'
_computing_structure_solution 'SHELXS97 (Sheldrick, 1997)'
_diffrn_ambient_temperature 293(2)
_diffrn_measured_fraction_theta_full 0.999
_diffrn_measured_fraction_theta_max 0.999
_diffrn_measurement_device_type 'Bruker SMART CCD area-detector'
_diffrn_measurement_method '\f and \w'
_diffrn_radiation_monochromator graphite
_diffrn_radiation_source 'fine-focus sealed tube'
_diffrn_radiation_type MoK\a
_diffrn_radiation_wavelength 0.71073
_diffrn_reflns_av_R_equivalents 0.0159
_diffrn_reflns_av_sigmaI/netI 0.0124
_diffrn_reflns_limit_h_max 8
_diffrn_reflns_limit_h_min -8
_diffrn_reflns_limit_k_max 9
_diffrn_reflns_limit_k_min -11
_diffrn_reflns_limit_l_max 20
_diffrn_reflns_limit_l_min -15
_diffrn_reflns_number 5267
_diffrn_reflns_theta_full 25.99
_diffrn_reflns_theta_max 25.99
_diffrn_reflns_theta_min 2.47
_diffrn_standards_decay_% 0
_diffrn_standards_interval_count 0
_diffrn_standards_interval_time 0
_diffrn_standards_number 0
_exptl_absorpt_coefficient_mu 1.361
_exptl_absorpt_correction_T_max 0.636
_exptl_absorpt_correction_T_min 0.569
_exptl_absorpt_correction_type multi-scan
_exptl_absorpt_process_details '(SADABS; Sheldrick, 1996)'
_exptl_crystal_colour 'pale yellow'
_exptl_crystal_density_diffrn 2.111
_exptl_crystal_density_method 'not measured'
_exptl_crystal_description block
_exptl_crystal_F_000 684
_exptl_crystal_size_max 0.43
_exptl_crystal_size_mid 0.33
_exptl_crystal_size_min 0.33
_refine_diff_density_max 0.257
_refine_diff_density_min -0.262
_refine_ls_extinction_method none
_refine_ls_goodness_of_fit_ref 1.079
_refine_ls_hydrogen_treatment refall
_refine_ls_matrix_type full
_refine_ls_number_parameters 104
_refine_ls_number_reflns 1054
_refine_ls_number_restraints 0
_refine_ls_restrained_S_all 1.079
_refine_ls_R_factor_all 0.0236
_refine_ls_R_factor_gt 0.0221
_refine_ls_shift/su_max 0.000
_refine_ls_shift/su_mean 0.000
_refine_ls_structure_factor_coef Fsqd
_refine_ls_weighting_details 'calc w=1/[\s^2^(Fo^2^)+(0.0392P)^2^+0.4117P] where P=(Fo^2^+2Fc^2^)/3'
_refine_ls_weighting_scheme calc
_refine_ls_wR_factor_gt 0.0624
_refine_ls_wR_factor_ref 0.0638
_reflns_number_gt 994
_reflns_number_total 1054
_reflns_threshold_expression >2\s(I)
_cod_data_source_file is2003.cif
_cod_data_source_block I
_cod_depositor_comments
;
The following automatic conversions were performed:
'_symmetry_cell_setting' value 'Orthorhombic' changed to 'orthorhombic'
according to '/home/saulius/struct/CIF-dictionaries/cif_core.dic'
dictionary named 'cif_core.dic' version 2.4.1 from 2010-06-29.

Automatic conversion script
Id: cif_fix_enum 1527 2010-12-29 10:47:43Z saulius 

The following automatic conversions were performed:

'_symmetry_cell_setting' value 'Orthorhombic' changed to
'orthorhombic' according to
/home/saulius/struct/CIF-dictionaries/cif_core.dic dictionary named
'cif_core.dic' version 2.4.1 from 2010-06-29.

Automatic conversion script
Id: cif_fix_values 1715 2011-07-08 13:25:40Z adriana 
;
_cod_database_code 2208359
_cod_database_fobs_code 2208359

loop_
_symmetry_equiv_pos_as_xyz
'x, y, z'
'-x+1/2, -y, z+1/2'
'-x, y+1/2, -z+1/2'
'x+1/2, -y+1/2, -z'
'-x, -y, -z'
'x-1/2, y, -z-1/2'
'x, -y-1/2, z-1/2'
'-x-1/2, y-1/2, z'

loop_
_atom_site_type_symbol
_atom_site_label
_atom_site_fract_x
_atom_site_fract_y
_atom_site_fract_z
_atom_site_U_iso_or_equiv
_atom_site_adp_type
_atom_site_calc_flag
_atom_site_refinement_flags
_atom_site_occupancy
Mn Mn1 0.0000 0.5000 0.0000 0.01778(14) Uani d S 1
Na Na1 -0.00112(8) 0.62414(7) 0.20387(4) 0.02761(19) Uani d . 1
C C1 0.1374(2) 0.70092(15) -0.13140(8) 0.0185(3) Uani d . 1
C C2 0.0694(2) 0.81837(15) -0.07560(9) 0.0195(3) Uani d . 1
C C3 0.1198(2) 0.80699(15) 0.01391(8) 0.0180(3) Uani d . 1
O O1 0.11956(16) 0.57434(10) -0.11036(6) 0.0227(2) Uani d . 1
O O2 0.20248(17) 0.73769(11) -0.19918(6) 0.0270(3) Uani d . 1
O O3 0.06398(17) 0.70184(11) 0.05443(6) 0.0228(2) Uani d . 1
O O4 0.21334(15) 0.90731(11) 0.04416(6) 0.0230(3) Uani d . 1
O O5 -0.20456(18) 0.49473(12) 0.29621(8) 0.0277(3) Uani d . 1
H H2A -0.062(3) 0.8209(18) -0.0796(10) 0.019(4) Uiso d . 1
H H2B 0.111(2) 0.9058(18) -0.0949(10) 0.018(4) Uiso d . 1
H H5A -0.214(3) 0.427(3) 0.2674(15) 0.043(6) Uiso d . 1
H H5B -0.195(3) 0.462(2) 0.3427(16) 0.047(6) Uiso d . 1

loop_
_atom_site_aniso_label
_atom_site_aniso_U_11
_atom_site_aniso_U_22
_atom_site_aniso_U_33
_atom_site_aniso_U_12
_atom_site_aniso_U_13
_atom_site_aniso_U_23
Mn1 0.0237(2) 0.0147(2) 0.0150(2) -0.00071(11) 0.00140(10) 0.00084(10)
Na1 0.0275(4) 0.0290(4) 0.0263(4) 0.0030(2) -0.0008(2) -0.0023(3)
C1 0.0190(7) 0.0206(7) 0.0160(6) -0.0020(5) -0.0023(5) 0.0007(6)
C2 0.0232(8) 0.0158(7) 0.0194(7) -0.0014(6) -0.0011(6) 0.0020(5)
C3 0.0177(6) 0.0179(7) 0.0183(6) 0.0024(6) 0.0016(5) -0.0030(5)
O1 0.0321(6) 0.0173(5) 0.0188(5) 0.0012(4) 0.0049(4) 0.0016(4)
O2 0.0398(6) 0.0240(6) 0.0172(5) -0.0057(5) 0.0067(4) 0.0022(4)
O3 0.0316(6) 0.0186(5) 0.0182(5) -0.0045(4) 0.0002(4) 0.0005(4)
O4 0.0274(6) 0.0203(6) 0.0212(5) -0.0058(4) 0.0020(4) -0.0050(4)
O5 0.0392(7) 0.0256(7) 0.0183(6) 0.0025(5) 0.0009(5) -0.0002(5)

loop_
_atom_type_symbol
_atom_type_description
_atom_type_scat_dispersion_real
_atom_type_scat_dispersion_imag
_atom_type_scat_source
C C 0.0033 0.0016 'International Tables Vol C Tables 4.2.6.8 and 6.1.1.4'
H H 0.0000 0.0000 'International Tables Vol C Tables 4.2.6.8 and 6.1.1.4'
O O 0.0106 0.0060 'International Tables Vol C Tables 4.2.6.8 and 6.1.1.4'
Mn Mn 0.3368 0.7283 'International Tables Vol C Tables 4.2.6.8 and 6.1.1.4'
Na Na 0.0362 0.0249 'International Tables Vol C Tables 4.2.6.8 and 6.1.1.4'

loop_
_geom_angle_atom_site_label_1
_geom_angle_atom_site_label_2
_geom_angle_atom_site_label_3
_geom_angle_site_symmetry_1
_geom_angle_site_symmetry_3
_geom_angle
_geom_angle_publ_flag
O1 Mn1 O1 . 5_565 180.00(5) no
O1 Mn1 O3 . 5_565 91.07(4) yes
O1 Mn1 O3 5_565 5_565 88.93(4) no
O1 Mn1 O3 . . 88.93(4) yes
O1 Mn1 O3 5_565 . 91.07(4) no
O3 Mn1 O3 5_565 . 180.00(5) no
O1 Mn1 O4 . 4_465 85.74(4) yes
O1 Mn1 O4 5_565 4_465 94.26(4) yes
O3 Mn1 O4 5_565 4_465 92.25(4) no
O3 Mn1 O4 . 4_465 87.75(4) yes
O1 Mn1 O4 . 8_655 94.26(4) no
O1 Mn1 O4 5_565 8_655 85.74(4) no
O3 Mn1 O4 5_565 8_655 87.75(4) no
O3 Mn1 O4 . 8_655 92.25(4) yes
O4 Mn1 O4 4_465 8_655 180.00(5) no
O1 Mn1 Na1 . 5_565 45.51(3) ?
O1 Mn1 Na1 5_565 5_565 134.49(3) ?
O3 Mn1 Na1 5_565 5_565 46.77(3) ?
O3 Mn1 Na1 . 5_565 133.23(3) ?
O4 Mn1 Na1 4_465 5_565 80.11(3) ?
O4 Mn1 Na1 8_655 5_565 99.89(3) ?
O1 Mn1 Na1 . . 134.49(3) ?
O1 Mn1 Na1 5_565 . 45.51(3) ?
O3 Mn1 Na1 5_565 . 133.23(3) ?
O3 Mn1 Na1 . . 46.77(3) ?
O4 Mn1 Na1 4_465 . 99.89(3) ?
O4 Mn1 Na1 8_655 . 80.11(3) ?
Na1 Mn1 Na1 5_565 . 180.000(7) ?
O5 Na1 O5 6_656 . 103.09(5) yes
O5 Na1 O2 6_656 4_465 177.47(5) yes
O5 Na1 O2 . 4_465 79.42(4) yes
O5 Na1 O2 6_656 7_576 78.44(4) yes
O5 Na1 O2 . 7_576 100.76(5) yes
O2 Na1 O2 4_465 7_576 101.47(4) yes
O5 Na1 O1 6_656 5_565 83.39(4) yes
O5 Na1 O1 . 5_565 79.67(4) yes
O2 Na1 O1 4_465 5_565 96.83(4) yes
O2 Na1 O1 7_576 5_565 161.46(4) yes
O5 Na1 O3 6_656 . 90.11(5) yes
O5 Na1 O3 . . 147.40(5) yes
O2 Na1 O3 4_465 . 87.57(4) yes
O2 Na1 O3 7_576 . 111.13(4) yes
O1 Na1 O3 5_565 . 72.31(4) yes
O5 Na1 Mn1 6_656 . 79.91(4) ?
O5 Na1 Mn1 . . 115.40(4) ?
O2 Na1 Mn1 4_465 . 98.78(3) ?
O2 Na1 Mn1 7_576 . 141.15(3) ?
O1 Na1 Mn1 5_565 . 35.96(2) ?
O3 Na1 Mn1 . . 37.21(2) ?
O5 Na1 Na1 6_656 6_556 141.26(4) ?
O5 Na1 Na1 . 6_556 38.17(3) ?
O2 Na1 Na1 4_465 6_556 41.25(3) ?
O2 Na1 Na1 7_576 6_556 104.33(4) ?
O1 Na1 Na1 5_565 6_556 87.55(3) ?
O3 Na1 Na1 . 6_556 122.67(3) ?
Mn1 Na1 Na1 . 6_556 112.718(19) ?
O5 Na1 Na1 6_656 6_656 38.78(3) ?
O5 Na1 Na1 . 6_656 105.64(4) ?
O2 Na1 Na1 4_465 6_656 141.07(3) ?
O2 Na1 Na1 7_576 6_656 39.67(3) ?
O1 Na1 Na1 5_565 6_656 122.10(3) ?
O3 Na1 Na1 . 6_656 103.24(3) ?
Mn1 Na1 Na1 . 6_656 112.47(2) ?
Na1 Na1 Na1 6_556 6_656 131.92(4) ?
O5 Na1 H5A 6_656 . 95.9(5) ?
O5 Na1 H5A . . 17.9(6) ?
O2 Na1 H5A 4_465 . 86.4(5) ?
O2 Na1 H5A 7_576 . 115.8(6) ?
O1 Na1 H5A 5_565 . 62.2(6) ?
O3 Na1 H5A . . 133.0(6) ?
Mn1 Na1 H5A . . 98.2(6) ?
Na1 Na1 H5A 6_556 . 47.4(5) ?
Na1 Na1 H5A 6_656 . 110.3(5) ?
O2 C1 O1 . . 123.18(13) ?
O2 C1 C2 . . 116.22(12) ?
O1 C1 C2 . . 120.54(12) ?
C3 C2 C1 . . 117.77(12) ?
C3 C2 H2A . . 107.4(11) ?
C1 C2 H2A . . 106.2(11) ?
C3 C2 H2B . . 109.0(10) ?
C1 C2 H2B . . 110.9(10) ?
H2A C2 H2B . . 104.7(14) ?
O4 C3 O3 . . 123.26(13) ?
O4 C3 C2 . . 116.59(13) ?
O3 C3 C2 . . 120.14(12) ?
C1 O1 Mn1 . . 126.44(9) ?
C1 O1 Na1 . 5_565 124.70(9) ?
Mn1 O1 Na1 . 5_565 98.53(4) ?
C1 O2 Na1 . 4_565 118.56(9) ?
C1 O2 Na1 . 7_575 121.49(10) ?
Na1 O2 Na1 4_565 7_575 99.08(4) ?
C3 O3 Mn1 . . 123.09(9) ?
C3 O3 Na1 . . 140.84(9) ?
Mn1 O3 Na1 . . 96.01(4) ?
C3 O4 Mn1 . 4_565 127.51(9) ?
Na1 O5 Na1 6_556 . 103.05(5) ?
Na1 O5 H5A 6_556 . 110.2(16) ?
Na1 O5 H5A . . 94.8(16) ?
Na1 O5 H5B 6_556 . 105.2(16) ?
Na1 O5 H5B . . 137.3(16) ?
H5A O5 H5B . . 105(2) ?

loop_
_geom_bond_atom_site_label_1
_geom_bond_atom_site_label_2
_geom_bond_site_symmetry_2
_geom_bond_distance
_geom_bond_publ_flag
Mn1 O1 . 2.1168(10) yes
Mn1 O1 5_565 2.1168(10) no
Mn1 O3 5_565 2.1678(10) no
Mn1 O3 . 2.1678(10) yes
Mn1 O4 4_465 2.2666(10) yes
Mn1 O4 8_655 2.2666(10) no
Na1 O1 5_565 2.5713(12) yes
Na1 O2 4_465 2.4148(13) yes
Na1 O2 7_576 2.4944(13) yes
Na1 O3 . 2.6118(12) yes
Na1 O5 . 2.4018(14) yes
Na1 O5 6_656 2.3700(14) yes
C1 O2 . 1.2530(18) ?
C1 O1 . 1.2615(17) ?
C1 C2 . 1.522(2) ?
C2 C3 . 1.5198(19) ?
C2 H2A . 0.899(19) ?
C2 H2B . 0.936(18) ?
C3 O4 . 1.2533(18) ?
C3 O3 . 1.2636(18) ?
O5 H5A . 0.80(3) ?
O5 H5B . 0.83(3) ?
